data_9008180
loop_
_publ_author_name
'Fang, J. H.'
'Townes, W. D.'
'Robinson, P. D.'

_publ_section_title
;
 The crystal structure of manganese metagermanate, MnGeO3
 Note: x coordinate of O6 altered to a reasonable value
;
_journal_name_full 'Zeitschrift fur Kristallographie'
_journal_page_first 139
_journal_page_last 147
_journal_volume 130
_journal_year 1969
_chemical_formula_structural MnGeO3
_chemical_formula_sum 'Ge Mn O3'
_space_group_IT_number 61
_symmetry_space_group_name_Hall '-P 2ac 2ab'
_symmetry_space_group_name_H-M 'P b c a'
_cell_angle_alpha 90
_cell_angle_beta 90
_cell_angle_gamma 90
_cell_length_a 19.267
_cell_length_b 9.248
_cell_length_c 5.477
_cell_formula_units_Z 16
_cell_volume 975.899
_database_code_amcsd 0010696
_exptl_crystal_density_diffrn 4.779
_cod_original_formula_sum 'Mn Ge O3'
_cod_database_code 9008180
_amcsd_formula_title MnGeO3

loop_
_space_group_symop_operation_xyz
x,y,z
x,1/2-y,1/2+z
-x,1/2+y,1/2-z
1/2-x,1/2+y,z
1/2+x,1/2-y,-z
1/2+x,y,1/2-z
1/2-x,-y,1/2+z
-x,-y,-z

loop_
_atom_site_label
_atom_site_fract_x
_atom_site_fract_y
_atom_site_fract_z
_atom_site_U_iso_or_equiv
Mn1 0.12380 0.34650 0.35880 0.00355
Mn2 0.37770 0.48190 0.35150 0.00431
Ge1 0.47280 0.16310 0.29810 0.00165
Ge2 0.27020 0.34380 0.03400 0.00152
O1 0.06210 0.15750 0.18900 0.00912
O2 0.06850 0.51610 0.18560 0.00646
O3 0.44420 0.30980 0.10970 0.00519
O4 0.18020 0.33560 0.02240 0.00165
O5 0.19230 0.00830 0.04670 0.00557
O6 0.30620 0.27870 0.31370 0.00304

loop_
_cod_related_entry_id
_cod_related_entry_database
_cod_related_entry_code
1 AMCSD 0010696
